data_7102250
loop_
_publ_author_name
'Mahata, Partha'
'Sundaresan, A'
'Natarajan, Srinivasan'

_publ_section_title
;
 The role of temperature on the structure and dimensionality of MOFs:
 an illustrative study of the formation of manganese oxy-bis(benzoate)
 structures.
;
_journal_issue 43
_journal_name_full 'Chemical communications (Cambridge, England)'
_journal_page_first 4471
_journal_page_last 4473
_journal_paper_doi 10.1039/b708060c
_journal_year 2007
_chemical_formula_sum 'C14 H10 Mn N0 O6'
_chemical_formula_weight 329.16
_chemical_name_common 'Manganese carboxylate'
_chemical_name_systematic
;
?
;
_space_group_IT_number 13
_symmetry_cell_setting monoclinic
_symmetry_space_group_name_Hall '-P 2yc'
_symmetry_space_group_name_H-M 'P 1 2/c 1'
_atom_sites_solution_hydrogens geom
_atom_sites_solution_primary direct
_atom_sites_solution_secondary difmap
_cell_angle_alpha 90.00
_cell_angle_beta 102.867(4)
_cell_angle_gamma 90.00
_cell_formula_units_Z 2
_cell_length_a 14.399(3)
_cell_length_b 6.3626(15)
_cell_length_c 7.3555(18)
_cell_measurement_reflns_used 1558
_cell_measurement_temperature 293(2)
_cell_measurement_theta_max 28.02
_cell_measurement_theta_min 2.90
_cell_volume 657.0(3)
_computing_cell_refinement 'SAINT (Bruker, 2000)'
_computing_data_collection 'SMART (Bruker, 2000)'
_computing_data_reduction SAINT
_computing_molecular_graphics 'Ortep-3 for Windows (Farrugia, 1999) and CAMERON (Watkin et al., 1993)'
_computing_publication_material 'PLATON (Spek, 2003)'
_computing_structure_refinement 'SHELXL-97 (Sheldrick, 1997)'
_computing_structure_solution 'SIR92 (Altomare et al., 1993)'
_diffrn_ambient_temperature 293(2)
_diffrn_measured_fraction_theta_full 0.975
_diffrn_measured_fraction_theta_max 0.975
_diffrn_measurement_device_type 'Bruker SMART CCD area detector'
_diffrn_measurement_method '\f and \w scans'
_diffrn_radiation_monochromator graphite
_diffrn_radiation_source 'fine-focus sealed tube'
_diffrn_radiation_type MoK\a
_diffrn_radiation_wavelength 0.71073
_diffrn_reflns_av_R_equivalents 0.0345
_diffrn_reflns_av_sigmaI/netI 0.0380
_diffrn_reflns_limit_h_max 18
_diffrn_reflns_limit_h_min -18
_diffrn_reflns_limit_k_max 8
_diffrn_reflns_limit_k_min -8
_diffrn_reflns_limit_l_max 9
_diffrn_reflns_limit_l_min -9
_diffrn_reflns_number 5530
_diffrn_reflns_theta_full 28.02
_diffrn_reflns_theta_max 28.02
_diffrn_reflns_theta_min 2.90
_exptl_absorpt_coefficient_mu 1.030
_exptl_absorpt_correction_T_max 0.9222
_exptl_absorpt_correction_T_min 0.9040
_exptl_absorpt_correction_type multi-scan
_exptl_absorpt_process_details '(SADABS; Sheldrick, 1996)'
_exptl_crystal_colour Colorless
_exptl_crystal_density_diffrn 1.664
_exptl_crystal_density_method 'not measured'
_exptl_crystal_description 'Plate like'
_exptl_crystal_F_000 334
_exptl_crystal_size_max 0.10
_exptl_crystal_size_mid 0.09
_exptl_crystal_size_min 0.08
_refine_diff_density_max 0.314
_refine_diff_density_min -0.262
_refine_diff_density_rms 0.061
_refine_ls_extinction_method none
_refine_ls_goodness_of_fit_ref 1.068
_refine_ls_hydrogen_treatment mixed
_refine_ls_matrix_type full
_refine_ls_number_parameters 101
_refine_ls_number_reflns 1558
_refine_ls_number_restraints 0
_refine_ls_restrained_S_all 1.068
_refine_ls_R_factor_all 0.0524
_refine_ls_R_factor_gt 0.0384
_refine_ls_shift/su_max 0.000
_refine_ls_shift/su_mean 0.000
_refine_ls_structure_factor_coef Fsqd
_refine_ls_weighting_details 'calc w=1/[\s^2^(Fo^2^)+(0.0414P)^2^+0.0115P] where P=(Fo^2^+2Fc^2^)/3'
_refine_ls_weighting_scheme calc
_refine_ls_wR_factor_gt 0.0814
_refine_ls_wR_factor_ref 0.0868
_reflns_number_gt 1269
_reflns_number_total 1558
_reflns_threshold_expression >2sigma(I)
_cod_data_source_file b708060c.txt
_cod_data_source_block compound(II)
_cod_depositor_comments
;
The following automatic conversions were performed:
'_symmetry_cell_setting' value 'Monoclinic' changed to 'monoclinic'
according to '/home/saulius/struct/CIF-dictionaries/cif_core.dic'
dictionary named 'cif_core.dic' version 2.4.1 from 2010-06-29.

Automatic conversion script
Id: cif_fix_enum 1527 2010-12-29 10:47:43Z saulius 
;
_cod_original_sg_symbol_H-M P2/c
_cod_original_formula_sum 'C14 H10 Mn1 N0 O6'
_cod_database_code 7102250

loop_
_symmetry_equiv_pos_as_xyz
'x, y, z'
'-x, y, -z+1/2'
'-x, -y, -z'
'x, -y, z-1/2'

loop_
_atom_site_label
_atom_site_type_symbol
_atom_site_fract_x
_atom_site_fract_y
_atom_site_fract_z
_atom_site_U_iso_or_equiv
_atom_site_adp_type
_atom_site_occupancy
_atom_site_symmetry_multiplicity
_atom_site_calc_flag
_atom_site_refinement_flags
Mn1 Mn 0.5000 0.68325(7) 0.7500 0.02915(17) Uani 1 2 d S
O1 O 0.36960(11) 0.4256(3) 1.0991(2) 0.0507(5) Uani 1 1 d .
O2 O 0.5000 1.0118(4) 0.7500 0.0571(8) Uani 1 2 d S
O3 O 0.43534(10) 0.6986(2) 0.9909(2) 0.0357(4) Uani 1 1 d .
O4 O 0.0000 0.9579(3) 0.7500 0.0424(6) Uani 1 2 d S
C1 C 0.26591(14) 0.6860(3) 0.9410(3) 0.0287(5) Uani 1 1 d .
C2 C 0.25462(15) 0.8817(3) 0.8551(3) 0.0334(5) Uani 1 1 d .
H2 H 0.3081 0.9570 0.8418 0.040 Uiso 1 1 calc R
C3 C 0.16547(15) 0.9654(3) 0.7898(3) 0.0350(5) Uani 1 1 d .
H3 H 0.1587 1.0968 0.7331 0.042 Uiso 1 1 calc R
C4 C 0.08597(14) 0.8540(3) 0.8086(3) 0.0322(5) Uani 1 1 d .
C5 C 0.09508(16) 0.6593(3) 0.8941(3) 0.0371(5) Uani 1 1 d .
H5 H 0.0413 0.5852 0.9075 0.044 Uiso 1 1 calc R
C6 C 0.18515(15) 0.5761(4) 0.9597(3) 0.0341(5) Uani 1 1 d .
H6 H 0.1917 0.4450 1.0170 0.041 Uiso 1 1 calc R
C7 C 0.36277(15) 0.5961(4) 1.0137(3) 0.0317(5) Uani 1 1 d .
H2A H 0.519(2) 1.092(4) 0.835(4) 0.061(9) Uiso 1 1 d .

loop_
_atom_site_aniso_label
_atom_site_aniso_U_11
_atom_site_aniso_U_22
_atom_site_aniso_U_33
_atom_site_aniso_U_23
_atom_site_aniso_U_13
_atom_site_aniso_U_12
Mn1 0.0221(3) 0.0271(2) 0.0373(3) 0.000 0.00467(19) 0.000
O1 0.0312(9) 0.0631(11) 0.0582(11) 0.0326(9) 0.0110(8) 0.0138(8)
O2 0.093(2) 0.0270(13) 0.0423(17) 0.000 -0.0037(16) 0.000
O3 0.0227(8) 0.0449(9) 0.0381(9) -0.0087(7) 0.0040(7) -0.0019(7)
O4 0.0204(11) 0.0390(12) 0.0604(16) 0.000 -0.0065(10) 0.000
C1 0.0237(10) 0.0359(11) 0.0253(11) 0.0013(9) 0.0032(8) 0.0015(9)
C2 0.0209(11) 0.0388(12) 0.0397(13) 0.0043(10) 0.0047(9) -0.0039(9)
C3 0.0303(12) 0.0332(11) 0.0388(13) 0.0077(10) 0.0021(10) -0.0009(9)
C4 0.0195(10) 0.0391(12) 0.0343(12) -0.0012(9) -0.0017(9) 0.0026(9)
C5 0.0239(11) 0.0443(13) 0.0414(13) 0.0057(10) 0.0039(10) -0.0078(10)
C6 0.0307(12) 0.0358(12) 0.0339(13) 0.0069(10) 0.0033(9) -0.0015(10)
C7 0.0278(12) 0.0445(12) 0.0221(11) -0.0013(9) 0.0040(9) 0.0049(10)

loop_
_atom_type_symbol
_atom_type_description
_atom_type_scat_dispersion_real
_atom_type_scat_dispersion_imag
_atom_type_scat_source
C C 0.0033 0.0016 'International Tables Vol C Tables 4.2.6.8 and 6.1.1.4'
H H 0.0000 0.0000 'International Tables Vol C Tables 4.2.6.8 and 6.1.1.4'
N N 0.0061 0.0033 'International Tables Vol C Tables 4.2.6.8 and 6.1.1.4'
O O 0.0106 0.0060 'International Tables Vol C Tables 4.2.6.8 and 6.1.1.4'
Mn Mn 0.3368 0.7283 'International Tables Vol C Tables 4.2.6.8 and 6.1.1.4'

loop_
_geom_angle_atom_site_label_1
_geom_angle_atom_site_label_2
_geom_angle_atom_site_label_3
_geom_angle
_geom_angle_site_symmetry_1
_geom_angle_site_symmetry_3
O1 Mn1 O1 141.03(11) 4_565 3_667
O1 Mn1 O2 109.49(6) 4_565 .
O1 Mn1 O2 109.49(6) 3_667 .
O1 Mn1 O3 87.17(6) 4_565 .
O1 Mn1 O3 94.55(6) 3_667 .
O2 Mn1 O3 87.43(4) . .
O1 Mn1 O3 94.55(6) 4_565 2_656
O1 Mn1 O3 87.17(6) 3_667 2_656
O2 Mn1 O3 87.43(4) . 2_656
O3 Mn1 O3 174.85(8) . 2_656
C7 O1 Mn1 121.35(15) . 3_667
C7 O3 Mn1 126.52(13) . .
C4 O4 C4 123.0(2) 2_556 .
C2 C1 C6 118.69(19) . .
C2 C1 C7 120.80(19) . .
C6 C1 C7 120.51(19) . .
C3 C2 C1 120.80(19) . .
C2 C3 C4 119.8(2) . .
C3 C4 C5 120.62(19) . .
C3 C4 O4 115.32(19) . .
C5 C4 O4 123.9(2) . .
C4 C5 C6 119.2(2) . .
C5 C6 C1 120.9(2) . .
O1 C7 O3 122.5(2) . .
O1 C7 C1 118.5(2) . .
O3 C7 C1 119.02(19) . .

loop_
_geom_bond_atom_site_label_1
_geom_bond_atom_site_label_2
_geom_bond_distance
_geom_bond_site_symmetry_2
Mn1 O1 2.0760(16) 4_565
Mn1 O1 2.0760(16) 3_667
Mn1 O2 2.091(3) .
Mn1 O3 2.1799(15) .
Mn1 O3 2.1799(15) 2_656
O1 C7 1.246(3) .
O1 Mn1 2.0760(16) 3_667
O3 C7 1.274(3) .
O4 C4 1.385(2) 2_556
O4 C4 1.385(2) .
C1 C2 1.389(3) .
C1 C6 1.390(3) .
C1 C7 1.492(3) .
C2 C3 1.374(3) .
C3 C4 1.379(3) .
C4 C5 1.382(3) .
C5 C6 1.384(3) .
